data_7221582
loop_
_publ_author_name
'Xue, Li-Ping'
'Li, Zhao-Hao'
'Ma, Lu-Fang'
'Wang, Li-Ya'

_publ_section_title
;
 Crystal engineering of cadmium coordination polymers decorated with
 nitro-functionalized thiophene-2,5-dicarboxylate and structurally related
 bis(imidazole) ligands with varying flexibility
;
_journal_issue 33
_journal_name_full CrystEngComm
_journal_page_first 6441
_journal_paper_doi 10.1039/C5CE01248A
_journal_volume 17
_journal_year 2015
_chemical_formula_sum 'C20 H22 Cd N6 O8 S'
_chemical_formula_weight 618.90
_chemical_name_systematic
; 
 ? 
;
_space_group_IT_number 52
_symmetry_cell_setting orthorhombic
_symmetry_space_group_name_Hall '-P 2a 2bc'
_symmetry_space_group_name_H-M 'P n n a'
_atom_sites_solution_hydrogens geom
_atom_sites_solution_primary direct
_atom_sites_solution_secondary difmap
_audit_creation_method SHELXL-97
_audit_update_record
;
2015-06-07 deposited with the CCDC.
2015-07-16 downloaded from the CCDC.
;
_cell_angle_alpha 90.00
_cell_angle_beta 90.00
_cell_angle_gamma 90.00
_cell_formula_units_Z 4
_cell_length_a 9.4744(4)
_cell_length_b 17.5789(8)
_cell_length_c 14.4100(7)
_cell_measurement_reflns_used 4066
_cell_measurement_temperature 296(2)
_cell_measurement_theta_max 24.86
_cell_measurement_theta_min 2.57
_cell_volume 2399.98(19)
_computing_structure_refinement 'SHELXL-97 (Sheldrick, 1997)'
_computing_structure_solution 'SHELXS-97 (Sheldrick, 1990)'
_diffrn_ambient_temperature 296(2)
_diffrn_measured_fraction_theta_full 0.995
_diffrn_measured_fraction_theta_max 0.995
_diffrn_measurement_device_type CCD
_diffrn_radiation_monochromator graphite
_diffrn_radiation_source 'fine-focus sealed tube'
_diffrn_radiation_type MoK\a
_diffrn_radiation_wavelength 0.71073
_diffrn_reflns_av_R_equivalents 0.0275
_diffrn_reflns_av_sigmaI/netI 0.0161
_diffrn_reflns_limit_h_max 11
_diffrn_reflns_limit_h_min -11
_diffrn_reflns_limit_k_max 20
_diffrn_reflns_limit_k_min -20
_diffrn_reflns_limit_l_max 17
_diffrn_reflns_limit_l_min -16
_diffrn_reflns_number 14474
_diffrn_reflns_theta_full 25.16
_diffrn_reflns_theta_max 25.16
_diffrn_reflns_theta_min 2.57
_exptl_absorpt_coefficient_mu 1.056
_exptl_absorpt_correction_T_max 0.8327
_exptl_absorpt_correction_T_min 0.8010
_exptl_absorpt_correction_type multi-scan
_exptl_absorpt_process_details sadabs
_exptl_crystal_colour colorless
_exptl_crystal_density_diffrn 1.713
_exptl_crystal_density_method 'not measured'
_exptl_crystal_description Block
_exptl_crystal_F_000 1248
_exptl_crystal_size_max 0.22
_exptl_crystal_size_mid 0.20
_exptl_crystal_size_min 0.18
_refine_diff_density_max 0.464
_refine_diff_density_min -0.569
_refine_diff_density_rms 0.094
_refine_ls_extinction_method none
_refine_ls_goodness_of_fit_ref 0.873
_refine_ls_hydrogen_treatment mixed
_refine_ls_matrix_type full
_refine_ls_number_parameters 211
_refine_ls_number_reflns 2150
_refine_ls_number_restraints 176
_refine_ls_restrained_S_all 0.965
_refine_ls_R_factor_all 0.0530
_refine_ls_R_factor_gt 0.0443
_refine_ls_shift/su_max 0.004
_refine_ls_shift/su_mean 0.000
_refine_ls_structure_factor_coef Fsqd
_refine_ls_weighting_details 'calc w=1/[\s^2^(Fo^2^)+(0.1149P)^2^+6.3131P] where P=(Fo^2^+2Fc^2^)/3'
_refine_ls_weighting_scheme calc
_refine_ls_wR_factor_gt 0.1429
_refine_ls_wR_factor_ref 0.1556
_reflns_number_gt 1748
_reflns_number_total 2150
_reflns_threshold_expression >2sigma(I)
_cod_data_source_file c5ce01248a2.cif
_cod_data_source_block 1
_cod_depositor_comments 'Adding full bibliography for 7221578--7221582.cif.'
_cod_original_sg_symbol_H-M Pnna
_cod_database_code 7221582

loop_
_symmetry_equiv_pos_as_xyz
'x, y, z'
'-x+1/2, -y, z'
'-x+1/2, y+1/2, -z+1/2'
'x, -y+1/2, -z+1/2'
'-x, -y, -z'
'x-1/2, y, -z'
'x-1/2, -y-1/2, z-1/2'
'-x, y-1/2, z-1/2'

loop_
_atom_site_label
_atom_site_type_symbol
_atom_site_fract_x
_atom_site_fract_y
_atom_site_fract_z
_atom_site_U_iso_or_equiv
_atom_site_adp_type
_atom_site_occupancy
_atom_site_symmetry_multiplicity
_atom_site_calc_flag
_atom_site_refinement_flags
_atom_site_disorder_assembly
_atom_site_disorder_group
C1 C 0.2336(7) 0.7458(3) 0.4460(5) 0.0586(15) Uani 1 1 d . . .
H1 H 0.1771 0.7846 0.4696 0.070 Uiso 1 1 calc R . .
C2 C 0.3366(7) 0.7110(4) 0.4928(4) 0.0670(16) Uani 1 1 d . . .
H2 H 0.3648 0.7208 0.5534 0.080 Uiso 1 1 calc R . .
C3 C 0.4417(5) 0.5285(4) 0.4881(5) 0.0587(15) Uani 1 1 d . . .
H3A H 0.3838 0.5081 0.4384 0.070 Uiso 1 1 calc R . .
H3B H 0.3817 0.5359 0.5419 0.070 Uiso 1 1 calc R . .
C4 C 0.5017(6) 0.6030(3) 0.4588(5) 0.0634(15) Uani 1 1 d . . .
H4A H 0.5589 0.6234 0.5088 0.076 Uiso 1 1 calc R . .
H4B H 0.5627 0.5953 0.4056 0.076 Uiso 1 1 calc R . .
N1 N 0.2232(5) 0.7163(3) 0.3587(3) 0.0511(10) Uani 1 1 d U A .
C5 C 0.3222(6) 0.6630(3) 0.3541(4) 0.0592(13) Uani 1 1 d DU . .
C6A C 0.394(6) 0.638(4) 0.266(3) 0.079(4) Uani 0.195(14) 1 d PDU A 1
H6A1 H 0.4684 0.6074 0.2934 0.095 Uiso 0.195(14) 1 calc PR A 1
H6A2 H 0.4407 0.6854 0.2507 0.095 Uiso 0.195(14) 1 calc PR A 1
C7A C 0.396(6) 0.603(3) 0.169(2) 0.102(7) Uani 0.195(14) 1 d PDU A 1
H7A1 H 0.4919 0.5935 0.1510 0.153 Uiso 0.195(14) 1 calc PR A 1
H7A2 H 0.3522 0.6367 0.1262 0.153 Uiso 0.195(14) 1 calc PR A 1
H7A3 H 0.3453 0.5554 0.1705 0.153 Uiso 0.195(14) 1 calc PR A 1
C6B C 0.3546(14) 0.6174(7) 0.2695(7) 0.084(3) Uani 0.805(14) 1 d PDU A 2
H6B1 H 0.2730 0.6165 0.2288 0.100 Uiso 0.805(14) 1 calc PR A 2
H6B2 H 0.3767 0.5655 0.2869 0.100 Uiso 0.805(14) 1 calc PR A 2
C7B C 0.4841(13) 0.6540(8) 0.2174(9) 0.117(4) Uani 0.805(14) 1 d PDU A 2
H7B1 H 0.5054 0.6247 0.1630 0.176 Uiso 0.805(14) 1 calc PR A 2
H7B2 H 0.5647 0.6545 0.2579 0.176 Uiso 0.805(14) 1 calc PR A 2
H7B3 H 0.4613 0.7052 0.1998 0.176 Uiso 0.805(14) 1 calc PR A 2
C8 C -0.0888(7) 0.6240(4) 0.2107(5) 0.0658(14) Uani 1 1 d U A .
C9 C -0.1728(6) 0.5568(3) 0.1791(4) 0.0596(13) Uani 1 1 d U A .
C10 C -0.2046(10) 0.5320(5) 0.0936(5) 0.099(2) Uani 1 1 d U . .
N3A N -0.112(3) 0.5441(13) 0.0135(13) 0.144(4) Uani 0.580(17) 1 d PDU B 1
O3A O 0.018(2) 0.5690(14) 0.0212(15) 0.190(6) Uani 0.580(17) 1 d PDU B 1
O4A O -0.167(3) 0.5269(14) -0.0669(12) 0.185(6) Uani 0.580(17) 1 d PDU B 1
N3B N -0.195(3) 0.5679(18) 0.0077(18) 0.145(4) Uani 0.420(17) 1 d PDU B 2
O3B O -0.071(3) 0.5930(19) -0.021(2) 0.183(7) Uani 0.420(17) 1 d PDU B 2
O4B O -0.277(4) 0.561(2) -0.0644(17) 0.189(7) Uani 0.420(17) 1 d PDU B 2
Cd1 Cd 0.06656(6) 0.7500 0.2500 0.0455(3) Uani 1 2 d S . .
N2 N 0.3919(5) 0.6585(3) 0.4345(3) 0.0553(11) Uani 1 1 d . A .
O1 O -0.0499(5) 0.6704(3) 0.1530(4) 0.0849(13) Uani 1 1 d U A .
O2 O -0.0657(6) 0.6316(3) 0.2948(4) 0.0928(16) Uani 1 1 d U A .
S1 S -0.2500 0.5000 0.26024(12) 0.0499(5) Uani 1 2 d S . .

loop_
_atom_site_aniso_label
_atom_site_aniso_U_11
_atom_site_aniso_U_22
_atom_site_aniso_U_33
_atom_site_aniso_U_23
_atom_site_aniso_U_13
_atom_site_aniso_U_12
C1 0.061(4) 0.051(3) 0.063(4) 0.000(2) -0.004(3) -0.002(2)
C2 0.076(4) 0.062(4) 0.063(3) -0.001(3) -0.022(3) -0.011(3)
C3 0.049(3) 0.064(3) 0.063(4) 0.016(3) -0.013(2) 0.004(3)
C4 0.051(3) 0.058(3) 0.081(4) 0.018(3) -0.014(3) 0.000(3)
N1 0.058(3) 0.046(2) 0.050(2) 0.0112(19) -0.0036(19) 0.001(2)
C5 0.066(3) 0.055(3) 0.056(3) 0.010(2) -0.004(2) 0.011(3)
C6A 0.087(8) 0.082(8) 0.067(7) 0.014(7) 0.002(7) 0.030(7)
C7A 0.116(13) 0.110(13) 0.079(10) 0.014(11) 0.008(12) 0.044(12)
C6B 0.099(7) 0.088(7) 0.064(4) 0.003(4) -0.005(4) 0.042(5)
C7B 0.123(8) 0.143(9) 0.085(6) 0.028(7) 0.025(6) 0.061(7)
C8 0.075(3) 0.051(3) 0.071(3) 0.004(2) -0.001(2) -0.018(2)
C9 0.069(3) 0.048(3) 0.063(3) 0.001(2) 0.000(2) -0.015(2)
C10 0.126(6) 0.108(5) 0.063(3) 0.011(3) 0.004(4) -0.045(4)
N3A 0.160(9) 0.158(8) 0.113(6) 0.015(7) 0.018(7) -0.038(8)
O3A 0.171(12) 0.226(14) 0.174(13) 0.016(12) 0.015(10) -0.051(12)
O4A 0.212(13) 0.220(13) 0.125(8) 0.025(9) -0.009(10) -0.032(12)
N3B 0.165(9) 0.162(9) 0.109(6) 0.024(7) 0.002(7) -0.038(8)
O3B 0.184(13) 0.205(14) 0.161(13) 0.038(11) 0.019(10) -0.050(12)
O4B 0.207(15) 0.225(16) 0.135(11) 0.019(12) -0.023(12) -0.013(15)
Cd1 0.0502(4) 0.0385(4) 0.0477(4) 0.01004(18) 0.000 0.000
N2 0.055(2) 0.052(3) 0.059(3) 0.012(2) -0.012(2) 0.000(2)
O1 0.106(3) 0.061(2) 0.088(3) 0.013(2) -0.007(3) -0.029(2)
O2 0.113(4) 0.084(3) 0.082(3) -0.001(3) -0.008(3) -0.044(3)
S1 0.0557(11) 0.0430(10) 0.0509(10) 0.000 0.000 -0.0082(8)

loop_
_atom_type_symbol
_atom_type_description
_atom_type_scat_dispersion_real
_atom_type_scat_dispersion_imag
_atom_type_scat_source
C C 0.0033 0.0016 'International Tables Vol C Tables 4.2.6.8 and 6.1.1.4'
H H 0.0000 0.0000 'International Tables Vol C Tables 4.2.6.8 and 6.1.1.4'
N N 0.0061 0.0033 'International Tables Vol C Tables 4.2.6.8 and 6.1.1.4'
O O 0.0106 0.0060 'International Tables Vol C Tables 4.2.6.8 and 6.1.1.4'
S S 0.1246 0.1234 'International Tables Vol C Tables 4.2.6.8 and 6.1.1.4'
Cd Cd -0.8075 1.2024 'International Tables Vol C Tables 4.2.6.8 and 6.1.1.4'

loop_
_geom_angle_atom_site_label_1
_geom_angle_atom_site_label_2
_geom_angle_atom_site_label_3
_geom_angle
_geom_angle_site_symmetry_1
_geom_angle_site_symmetry_3
C2 C1 N1 110.1(6) . .
N2 C2 C1 106.5(5) . .
C4 C3 C3 111.3(6) . 5_666
N2 C4 C3 112.4(5) . .
C5 N1 C1 105.3(5) . .
C5 N1 Cd1 128.4(4) . .
C1 N1 Cd1 126.3(4) . .
N1 C5 N2 110.4(5) . .
N1 C5 C6B 124.5(7) . .
N2 C5 C6B 125.1(7) . .
N1 C5 C6A 125(3) . .
N2 C5 C6A 119(2) . .
C6B C5 C6A 20(2) . .
C5 C6A C7A 153(5) . .
C5 C6B C7B 109.2(10) . .
O1 C8 O2 122.8(6) . .
O1 C8 C9 118.7(6) . .
O2 C8 C9 118.5(6) . .
O1 C8 Cd1 55.6(3) . .
O2 C8 Cd1 67.2(3) . .
C9 C8 Cd1 174.3(5) . .
C10 C9 C8 131.1(6) . .
C10 C9 S1 110.0(5) . .
C8 C9 S1 118.9(5) . .
C9 C10 C10 113.3(4) . 2_465
C9 C10 N3B 130.8(14) . .
C10 C10 N3B 113.6(11) 2_465 .
C9 C10 N3A 122.8(10) . .
C10 C10 N3A 118.7(10) 2_465 .
N3B C10 N3A 36.3(14) . .
O3A N3A O4A 122(2) . .
O3A N3A C10 122.9(17) . .
O4A N3A C10 115.4(16) . .
O4B N3B O3B 108(3) . .
O4B N3B C10 129(2) . .
O3B N3B C10 119(2) . .
N1 Cd1 N1 96.9(2) 4_565 .
N1 Cd1 O1 93.14(18) 4_565 .
N1 Cd1 O1 126.29(17) . .
N1 Cd1 O1 126.29(17) 4_565 4_565
N1 Cd1 O1 93.14(18) . 4_565
O1 Cd1 O1 121.7(3) . 4_565
N1 Cd1 O2 136.83(19) 4_565 .
N1 Cd1 O2 86.10(18) . .
O1 Cd1 O2 53.42(17) . .
O1 Cd1 O2 96.33(19) 4_565 .
N1 Cd1 O2 86.10(18) 4_565 4_565
N1 Cd1 O2 136.83(19) . 4_565
O1 Cd1 O2 96.33(19) . 4_565
O1 Cd1 O2 53.42(17) 4_565 4_565
O2 Cd1 O2 120.2(3) . 4_565
N1 Cd1 C8 115.4(2) 4_565 .
N1 Cd1 C8 106.83(19) . .
O1 Cd1 C8 26.4(2) . .
O1 Cd1 C8 111.6(2) 4_565 .
O2 Cd1 C8 27.0(2) . .
O2 Cd1 C8 110.6(2) 4_565 .
N1 Cd1 C8 106.83(19) 4_565 4_565
N1 Cd1 C8 115.4(2) . 4_565
O1 Cd1 C8 111.6(2) . 4_565
O1 Cd1 C8 26.4(2) 4_565 4_565
O2 Cd1 C8 110.6(2) . 4_565
O2 Cd1 C8 27.0(2) 4_565 4_565
C8 Cd1 C8 114.4(3) . 4_565
C2 N2 C5 107.8(5) . .
C2 N2 C4 125.4(5) . .
C5 N2 C4 126.6(5) . .
C8 O1 Cd1 98.0(4) . .
C8 O2 Cd1 85.7(4) . .
C9 S1 C9 93.3(4) 2_465 .

loop_
_geom_bond_atom_site_label_1
_geom_bond_atom_site_label_2
_geom_bond_distance
_geom_bond_site_symmetry_2
C1 C2 1.335(9) .
C1 N1 1.365(8) .
C2 N2 1.352(8) .
C3 C4 1.490(9) .
C3 C3 1.531(11) 5_666
C4 N2 1.468(7) .
N1 C5 1.327(7) .
N1 Cd1 2.237(4) .
C5 N2 1.336(7) .
C5 C6B 1.491(10) .
C5 C6A 1.51(2) .
C6A C7A 1.52(2) .
C6B C7B 1.576(16) .
C8 O1 1.221(8) .
C8 O2 1.238(11) .
C8 C9 1.495(8) .
C8 Cd1 2.718(6) .
C9 C10 1.341(9) .
C9 S1 1.703(6) .
C10 C10 1.415(15) 2_465
C10 N3B 1.39(3) .
C10 N3A 1.46(2) .
N3A O3A 1.310(18) .
N3A O4A 1.305(17) .
N3B O4B 1.304(19) .
N3B O3B 1.320(19) .
Cd1 N1 2.237(4) 4_565
Cd1 O1 2.265(5) .
Cd1 O1 2.265(5) 4_565
Cd1 O2 2.514(5) .
Cd1 O2 2.514(5) 4_565
Cd1 C8 2.718(6) 4_565
S1 C9 1.703(6) 2_465
